data_4334013
loop_
_publ_author_name
'Yoichi Habata'
'Aya Taniguchi'
'Mari Ikeda'
'Takao Hiraoka'
'Noriko Matsuyama'
'Sakiko Otsuka'
'Shunsuke Kuwahara'

_publ_section_title
;
 Argentivorous Molecules Bearing Two Aromatic Side-Arms: Ag+-\p and CH-\p
 Interactions in the Solid State and in Solution
;
_journal_name_full 'Inorganic Chemistry'
_journal_page_first 2542
_journal_page_last 2549
_journal_paper_doi 10.1021/ic302511e
_journal_volume 52
_journal_year 2013
_chemical_formula_sum 'C44 H42 Cu F6 N4 O7 S2'
_chemical_formula_weight 980.48
_chemical_name_systematic
; 
 ? 
;
_space_group_IT_number 14
_symmetry_cell_setting monoclinic
_symmetry_space_group_name_Hall '-P 2ybc'
_symmetry_space_group_name_H-M 'P 1 21/c 1'
_atom_sites_solution_hydrogens geom
_atom_sites_solution_primary direct
_atom_sites_solution_secondary difmap
_audit_creation_method SHELXL-97
_cell_angle_alpha 90.00
_cell_angle_beta 108.536(2)
_cell_angle_gamma 90.00
_cell_formula_units_Z 4
_cell_length_a 12.9581(8)
_cell_length_b 16.6195(10)
_cell_length_c 20.0520(11)
_cell_measurement_temperature 90
_cell_volume 4094.3(4)
_computing_cell_refinement 'Bruker SMART'
_computing_data_collection 'Bruker SMART'
_computing_data_reduction 'Bruker SAINT'
_computing_molecular_graphics 'Bruker SHELXTL'
_computing_publication_material 'Bruker SHELXTL'
_computing_structure_refinement 'SHELXL-97 (Sheldrick, 1997)'
_computing_structure_solution 'SHELXS-97 (Sheldrick, 1990)'
_diffrn_ambient_temperature 90
_diffrn_detector_area_resol_mean 8.366
_diffrn_measured_fraction_theta_full 0.997
_diffrn_measured_fraction_theta_max 0.997
_diffrn_measurement_device_type 'CCD area detector'
_diffrn_measurement_method 'phi and omega scans'
_diffrn_radiation_monochromator graphite
_diffrn_radiation_source 'fine-focus sealed tube'
_diffrn_radiation_type MoK\a
_diffrn_radiation_wavelength 0.71073
_diffrn_reflns_av_R_equivalents 0.0737
_diffrn_reflns_av_sigmaI/netI 0.0897
_diffrn_reflns_limit_h_max 17
_diffrn_reflns_limit_h_min -12
_diffrn_reflns_limit_k_max 20
_diffrn_reflns_limit_k_min -22
_diffrn_reflns_limit_l_max 22
_diffrn_reflns_limit_l_min -26
_diffrn_reflns_number 30203
_diffrn_reflns_theta_full 28.33
_diffrn_reflns_theta_max 28.33
_diffrn_reflns_theta_min 1.63
_exptl_absorpt_coefficient_mu 0.722
_exptl_absorpt_correction_T_max 0.9126
_exptl_absorpt_correction_T_min 0.8141
_exptl_absorpt_correction_type empirical
_exptl_absorpt_process_details 'SADABS, Sheldrick, 1996'
_exptl_crystal_colour black
_exptl_crystal_density_diffrn 1.591
_exptl_crystal_description block
_exptl_crystal_F_000 2020
_exptl_crystal_size_max 0.30
_exptl_crystal_size_mid 0.16
_exptl_crystal_size_min 0.13
_refine_diff_density_max 0.708
_refine_diff_density_min -0.567
_refine_diff_density_rms 0.098
_refine_ls_extinction_method none
_refine_ls_goodness_of_fit_ref 1.026
_refine_ls_hydrogen_treatment mixed
_refine_ls_matrix_type full
_refine_ls_number_parameters 593
_refine_ls_number_reflns 10184
_refine_ls_number_restraints 0
_refine_ls_restrained_S_all 1.026
_refine_ls_R_factor_all 0.0979
_refine_ls_R_factor_gt 0.0613
_refine_ls_shift/su_max 0.001
_refine_ls_shift/su_mean 0.000
_refine_ls_structure_factor_coef Fsqd
_refine_ls_weighting_details 'calc w=1/[\s^2^(Fo^2^)+(0.0552P)^2^+1.2534P] where P=(Fo^2^+2Fc^2^)/3'
_refine_ls_weighting_scheme calc
_refine_ls_wR_factor_gt 0.1209
_refine_ls_wR_factor_ref 0.1352
_reflns_number_gt 7069
_reflns_number_total 10184
_reflns_threshold_expression >2sigma(I)
_cod_data_source_file ic302511e_si_002_10.cif
_cod_data_source_block 7a_CuOTf2
_cod_database_code 4334013

loop_
_symmetry_equiv_pos_as_xyz
'x, y, z'
'-x, y+1/2, -z+1/2'
'-x, -y, -z'
'x, -y-1/2, z-1/2'

loop_
_atom_site_label
_atom_site_type_symbol
_atom_site_fract_x
_atom_site_fract_y
_atom_site_fract_z
_atom_site_U_iso_or_equiv
_atom_site_adp_type
_atom_site_occupancy
_atom_site_symmetry_multiplicity
_atom_site_calc_flag
_atom_site_refinement_flags
H3 H 0.084(4) 0.303(3) 0.092(2) 0.061(16) Uiso 1 1 d .
H4 H 0.097(4) 0.265(3) 0.036(3) 0.073(19) Uiso 1 1 d .
H2 H 1.009(3) 0.690(2) 0.207(2) 0.031(12) Uiso 1 1 d .
H1 H 0.896(3) 0.475(2) 0.3331(18) 0.020(11) Uiso 1 1 d .
C1 C 1.0797(3) 0.5223(2) 0.1197(2) 0.0279(8) Uani 1 1 d .
C2 C 0.8225(3) 0.2835(2) 0.40674(19) 0.0283(9) Uani 1 1 d .
C3 C 0.7416(3) 0.6124(2) 0.26736(16) 0.0161(7) Uani 1 1 d .
H3A H 0.6622 0.6197 0.2452 0.019 Uiso 1 1 calc R
H3B H 0.7697 0.6581 0.2997 0.019 Uiso 1 1 calc R
C4 C 0.8979(3) 0.73747(19) 0.23145(16) 0.0166(7) Uani 1 1 d .
H4A H 0.9077 0.7894 0.2101 0.020 Uiso 1 1 calc R
H4B H 0.8864 0.7485 0.2771 0.020 Uiso 1 1 calc R
C5 C 0.8016(3) 0.69279(19) 0.18331(17) 0.0186(7) Uani 1 1 d .
H5A H 0.7337 0.7226 0.1793 0.022 Uiso 1 1 calc R
H5B H 0.8089 0.6886 0.1358 0.022 Uiso 1 1 calc R
C6 C 0.4379(3) 0.5727(2) 0.09083(17) 0.0185(7) Uani 1 1 d .
H6 H 0.3806 0.5651 0.1102 0.022 Uiso 1 1 calc R
C7 C 0.4143(3) 0.59957(19) 0.02176(17) 0.0156(7) Uani 1 1 d .
C13 C 1.1938(2) 0.5537(2) 0.35738(16) 0.0141(7) Uani 1 1 d .
H13A H 1.2092 0.5756 0.3156 0.017 Uiso 1 1 calc R
H13B H 1.1852 0.4947 0.3512 0.017 Uiso 1 1 calc R
C14 C 1.2899(2) 0.57063(19) 0.42181(16) 0.0143(6) Uani 1 1 d .
C15 C 1.3429(3) 0.64424(19) 0.42506(17) 0.0162(7) Uani 1 1 d .
H15 H 1.3205 0.6789 0.3854 0.019 Uiso 1 1 calc R
C16 C 1.2846(3) 0.43768(19) 0.48111(17) 0.0177(7) Uani 1 1 d .
H16 H 1.2260 0.4198 0.4419 0.021 Uiso 1 1 calc R
C17 C 1.4148(3) 0.5418(2) 0.54021(16) 0.0152(7) Uani 1 1 d .
C18 C 1.4628(3) 0.6194(2) 0.54218(17) 0.0167(7) Uani 1 1 d .
C19 C 1.4264(3) 0.6689(2) 0.48350(17) 0.0173(7) Uani 1 1 d .
H19 H 1.4593 0.7200 0.4836 0.021 Uiso 1 1 calc R
C20 C 1.3249(3) 0.3873(2) 0.53646(18) 0.0197(7) Uani 1 1 d .
H20 H 1.2943 0.3351 0.5350 0.024 Uiso 1 1 calc R
C21 C 1.3275(2) 0.51740(19) 0.47963(16) 0.0142(7) Uani 1 1 d .
C22 C 0.5445(3) 0.55694(19) 0.13143(17) 0.0175(7) Uani 1 1 d .
H22 H 0.5581 0.5360 0.1775 0.021 Uiso 1 1 calc R
C23 C 0.6321(3) 0.57067(19) 0.10718(16) 0.0146(7) Uani 1 1 d .
C24 C 0.7456(3) 0.55113(19) 0.15455(16) 0.0155(7) Uani 1 1 d .
H24A H 0.7437 0.4979 0.1763 0.019 Uiso 1 1 calc R
H24B H 0.7936 0.5461 0.1250 0.019 Uiso 1 1 calc R
C25 C 0.6124(3) 0.59808(18) 0.03740(16) 0.0154(7) Uani 1 1 d .
C26 C 0.5021(3) 0.61048(19) -0.00628(17) 0.0157(7) Uani 1 1 d .
C27 C 0.7637(3) 0.5339(2) 0.30823(17) 0.0180(7) Uani 1 1 d .
H27A H 0.7356 0.5369 0.3487 0.022 Uiso 1 1 calc R
H27B H 0.7268 0.4888 0.2776 0.022 Uiso 1 1 calc R
C28 C 0.6733(3) 0.6283(2) -0.06311(18) 0.0201(7) Uani 1 1 d .
H28 H 0.7314 0.6348 -0.0820 0.024 Uiso 1 1 calc R
C29 C 0.3468(3) 0.6559(2) -0.19415(17) 0.0236(8) Uani 1 1 d .
H29 H 0.2739 0.6634 -0.2236 0.028 Uiso 1 1 calc R
C30 C 0.5370(3) 0.6509(2) -0.18089(17) 0.0226(8) Uani 1 1 d .
H30 H 0.5937 0.6538 -0.2014 0.027 Uiso 1 1 calc R
C31 C 0.4781(3) 0.63064(18) -0.07879(17) 0.0170(7) Uani 1 1 d .
C32 C 0.3675(3) 0.64106(19) -0.12216(17) 0.0182(7) Uani 1 1 d .
C33 C 0.2832(3) 0.6321(2) -0.09110(18) 0.0212(8) Uani 1 1 d .
H33 H 0.2097 0.6404 -0.1192 0.025 Uiso 1 1 calc R
C34 C 0.4300(3) 0.6596(2) -0.22313(18) 0.0264(8) Uani 1 1 d .
H34 H 0.4139 0.6683 -0.2722 0.032 Uiso 1 1 calc R
C35 C 0.3052(3) 0.6123(2) -0.02328(18) 0.0199(7) Uani 1 1 d .
H35 H 0.2469 0.6065 -0.0046 0.024 Uiso 1 1 calc R
C36 C 0.5630(3) 0.6379(2) -0.10834(17) 0.0193(7) Uani 1 1 d .
C45 C 0.9358(3) 0.5551(2) 0.40445(15) 0.0152(7) Uani 1 1 d .
H45A H 0.9150 0.5240 0.4403 0.018 Uiso 1 1 calc R
H45B H 0.9124 0.6116 0.4060 0.018 Uiso 1 1 calc R
C46 C 1.0570(3) 0.5514(2) 0.41929(15) 0.0160(7) Uani 1 1 d .
H46A H 1.0939 0.5801 0.4637 0.019 Uiso 1 1 calc R
H46B H 1.0811 0.4946 0.4251 0.019 Uiso 1 1 calc R
C47 C 1.0927(3) 0.67847(18) 0.36741(16) 0.0135(6) Uani 1 1 d .
H47A H 1.1597 0.6945 0.4052 0.016 Uiso 1 1 calc R
H47B H 1.0293 0.6979 0.3803 0.016 Uiso 1 1 calc R
C48 C 1.0918(3) 0.7162(2) 0.29821(16) 0.0160(7) Uani 1 1 d .
H48A H 1.0883 0.7756 0.3012 0.019 Uiso 1 1 calc R
H48B H 1.1591 0.7018 0.2877 0.019 Uiso 1 1 calc R
C49 C 1.5507(3) 0.6429(2) 0.60316(17) 0.0202(7) Uani 1 1 d .
H49 H 1.5819 0.6948 0.6048 0.024 Uiso 1 1 calc R
C50 C 1.5894(3) 0.5929(2) 0.65789(18) 0.0240(8) Uani 1 1 d .
H50 H 1.6482 0.6100 0.6973 0.029 Uiso 1 1 calc R
C51 C 1.5440(3) 0.5142(2) 0.65824(16) 0.0198(7) Uani 1 1 d .
C52 C 1.4563(3) 0.4893(2) 0.59874(16) 0.0158(7) Uani 1 1 d .
C53 C 1.4122(3) 0.4109(2) 0.59686(17) 0.0189(7) Uani 1 1 d .
C54 C 1.4557(3) 0.3597(2) 0.65474(18) 0.0249(8) Uani 1 1 d .
H54 H 1.4263 0.3073 0.6544 0.030 Uiso 1 1 calc R
C55 C 0.6957(3) 0.6102(2) 0.00534(17) 0.0189(7) Uani 1 1 d .
H55 H 0.7697 0.6052 0.0337 0.023 Uiso 1 1 calc R
C56 C 1.5410(3) 0.3849(2) 0.71239(18) 0.0291(9) Uani 1 1 d .
H56 H 1.5700 0.3494 0.7509 0.035 Uiso 1 1 calc R
C57 C 1.5841(3) 0.4609(2) 0.71437(18) 0.0277(9) Uani 1 1 d .
H57 H 1.6421 0.4773 0.7545 0.033 Uiso 1 1 calc R
Cu1 Cu 0.95227(3) 0.58020(2) 0.272467(19) 0.01160(10) Uani 1 1 d .
F1 F 0.9861(2) 0.55102(14) 0.07662(12) 0.0421(6) Uani 1 1 d .
F2 F 1.13403(19) 0.58297(13) 0.15941(13) 0.0386(6) Uani 1 1 d .
F3 F 1.1376(2) 0.49563(15) 0.08088(13) 0.0500(7) Uani 1 1 d .
F4 F 0.8337(2) 0.24701(16) 0.46734(12) 0.0465(7) Uani 1 1 d .
F5 F 0.76417(18) 0.23534(14) 0.35539(12) 0.0384(6) Uani 1 1 d .
F6 F 0.7641(2) 0.35006(15) 0.40460(14) 0.0485(7) Uani 1 1 d .
N1 N 0.7962(2) 0.61052(16) 0.21219(13) 0.0139(6) Uani 1 1 d .
N2 N 0.8825(2) 0.52043(18) 0.33335(14) 0.0146(6) Uani 1 1 d .
N3 N 1.0881(2) 0.58881(15) 0.36051(13) 0.0133(5) Uani 1 1 d .
N4 N 0.9954(2) 0.68578(16) 0.24202(14) 0.0134(6) Uani 1 1 d .
O1 O 1.1620(2) 0.42179(16) 0.22022(13) 0.0311(6) Uani 1 1 d .
O2 O 0.9976(2) 0.38202(15) 0.12741(13) 0.0263(6) Uani 1 1 d .
O3 O 0.98887(19) 0.48220(15) 0.21115(12) 0.0236(6) Uani 1 1 d .
O4 O 0.9233(2) 0.34437(15) 0.32807(13) 0.0317(6) Uani 1 1 d .
O5 O 1.0014(2) 0.36144(18) 0.45453(14) 0.0430(8) Uani 1 1 d .
O6 O 1.0076(2) 0.23108(15) 0.40166(12) 0.0271(6) Uani 1 1 d .
S1 S 0.95361(8) 0.30759(5) 0.39692(4) 0.0226(2) Uani 1 1 d .
S2 S 1.05547(7) 0.44338(5) 0.17599(4) 0.01910(19) Uani 1 1 d .
O7 O 0.1193(3) 0.25826(18) 0.08380(19) 0.0388(8) Uani 1 1 d .

loop_
_atom_site_aniso_label
_atom_site_aniso_U_11
_atom_site_aniso_U_22
_atom_site_aniso_U_33
_atom_site_aniso_U_23
_atom_site_aniso_U_13
_atom_site_aniso_U_12
C1 0.031(2) 0.024(2) 0.032(2) 0.0026(16) 0.0145(18) 0.0036(17)
C2 0.033(2) 0.027(2) 0.027(2) -0.0085(16) 0.0120(17) -0.0082(17)
C3 0.0122(16) 0.0173(17) 0.0179(16) -0.0022(13) 0.0033(13) 0.0012(13)
C4 0.0177(17) 0.0124(16) 0.0162(15) 0.0025(13) 0.0004(13) -0.0005(13)
C5 0.0201(18) 0.0136(17) 0.0177(16) 0.0040(13) 0.0000(14) 0.0012(13)
C6 0.0146(16) 0.0173(17) 0.0223(17) -0.0055(14) 0.0042(14) -0.0005(13)
C7 0.0134(16) 0.0126(16) 0.0190(16) -0.0054(13) 0.0027(13) 0.0011(12)
C13 0.0139(16) 0.0152(16) 0.0140(15) -0.0003(12) 0.0055(13) 0.0031(13)
C14 0.0116(16) 0.0158(17) 0.0155(15) -0.0023(13) 0.0043(13) 0.0021(13)
C15 0.0120(16) 0.0162(17) 0.0202(16) 0.0045(13) 0.0050(13) 0.0041(13)
C16 0.0127(16) 0.0176(18) 0.0227(17) -0.0006(13) 0.0057(14) 0.0014(13)
C17 0.0130(16) 0.0163(17) 0.0175(16) -0.0006(13) 0.0066(13) 0.0052(13)
C18 0.0098(16) 0.0223(18) 0.0180(16) -0.0025(14) 0.0047(13) 0.0020(13)
C19 0.0138(17) 0.0148(17) 0.0227(17) -0.0016(14) 0.0050(14) -0.0005(13)
C20 0.0211(18) 0.0142(17) 0.0276(18) 0.0041(14) 0.0131(15) 0.0036(14)
C21 0.0099(16) 0.0157(17) 0.0177(16) -0.0010(13) 0.0054(13) 0.0039(12)
C22 0.0189(18) 0.0140(16) 0.0173(16) -0.0030(13) 0.0025(14) -0.0023(13)
C23 0.0142(16) 0.0113(16) 0.0164(15) -0.0038(12) 0.0021(13) -0.0015(12)
C24 0.0143(17) 0.0122(16) 0.0171(16) -0.0019(13) 0.0010(13) -0.0006(13)
C25 0.0155(17) 0.0107(16) 0.0182(16) -0.0021(12) 0.0028(13) -0.0011(12)
C26 0.0157(17) 0.0117(16) 0.0192(16) -0.0058(13) 0.0048(14) -0.0012(13)
C27 0.0133(17) 0.0213(18) 0.0200(16) 0.0007(14) 0.0061(14) -0.0024(13)
C28 0.0189(18) 0.0187(18) 0.0247(18) -0.0033(14) 0.0099(15) -0.0040(14)
C29 0.029(2) 0.0157(18) 0.0177(17) -0.0034(14) -0.0046(15) 0.0019(15)
C30 0.030(2) 0.0188(18) 0.0199(17) -0.0015(14) 0.0096(16) -0.0044(15)
C31 0.0225(18) 0.0070(15) 0.0186(16) -0.0027(12) 0.0023(14) 0.0020(13)
C32 0.0207(18) 0.0090(16) 0.0188(16) -0.0037(13) -0.0024(14) 0.0046(13)
C33 0.0123(17) 0.0140(17) 0.0307(19) -0.0048(14) -0.0026(15) 0.0052(13)
C34 0.036(2) 0.023(2) 0.0150(16) 0.0005(14) 0.0014(16) 0.0037(16)
C35 0.0138(17) 0.0174(17) 0.0265(18) -0.0046(14) 0.0036(14) 0.0034(14)
C36 0.0260(19) 0.0124(16) 0.0171(16) -0.0015(13) 0.0037(14) -0.0030(14)
C45 0.0162(17) 0.0167(16) 0.0134(15) -0.0020(13) 0.0055(13) -0.0001(13)
C46 0.0174(17) 0.0188(17) 0.0112(15) 0.0025(13) 0.0039(13) 0.0025(13)
C47 0.0093(15) 0.0131(16) 0.0149(15) -0.0027(12) -0.0007(12) -0.0003(12)
C48 0.0119(16) 0.0145(16) 0.0186(16) -0.0018(13) 0.0009(13) -0.0009(13)
C49 0.0159(17) 0.0225(19) 0.0210(17) -0.0057(14) 0.0042(14) -0.0016(14)
C50 0.0137(17) 0.037(2) 0.0186(17) -0.0076(16) 0.0011(14) 0.0032(15)
C51 0.0153(17) 0.030(2) 0.0139(16) 0.0008(14) 0.0048(14) 0.0093(15)
C52 0.0121(16) 0.0214(18) 0.0153(15) 0.0004(13) 0.0062(13) 0.0071(13)
C53 0.0179(17) 0.0214(18) 0.0184(16) 0.0030(14) 0.0072(14) 0.0084(14)
C54 0.027(2) 0.024(2) 0.0276(19) 0.0090(16) 0.0146(16) 0.0108(16)
C55 0.0155(17) 0.0177(17) 0.0205(17) -0.0035(14) 0.0016(14) -0.0022(14)
C56 0.034(2) 0.035(2) 0.0202(19) 0.0125(16) 0.0108(17) 0.0191(18)
C57 0.023(2) 0.044(2) 0.0181(17) 0.0017(17) 0.0087(16) 0.0132(18)
Cu1 0.01091(19) 0.01184(19) 0.01094(18) 0.00071(15) 0.00190(14) 0.00064(15)
F1 0.0453(15) 0.0369(14) 0.0372(13) 0.0145(11) 0.0032(12) 0.0087(12)
F2 0.0357(14) 0.0222(12) 0.0556(15) -0.0001(11) 0.0115(12) -0.0070(10)
F3 0.0669(18) 0.0442(16) 0.0574(16) 0.0059(13) 0.0458(15) 0.0035(14)
F4 0.0538(16) 0.0585(18) 0.0337(13) 0.0020(12) 0.0229(12) -0.0218(13)
F5 0.0341(13) 0.0327(14) 0.0409(13) -0.0118(11) 0.0012(11) -0.0059(10)
F6 0.0471(16) 0.0371(15) 0.0698(18) -0.0132(13) 0.0307(14) 0.0053(12)
N1 0.0131(14) 0.0107(13) 0.0150(13) -0.0006(10) 0.0003(11) -0.0005(10)
N2 0.0129(14) 0.0142(15) 0.0162(14) -0.0008(11) 0.0041(11) 0.0029(12)
N3 0.0153(14) 0.0132(14) 0.0111(12) 0.0001(10) 0.0039(11) 0.0016(11)
N4 0.0127(14) 0.0139(14) 0.0127(14) -0.0008(11) 0.0026(11) -0.0024(11)
O1 0.0217(14) 0.0270(15) 0.0360(15) 0.0035(12) -0.0030(12) 0.0015(12)
O2 0.0271(14) 0.0212(14) 0.0287(14) -0.0081(11) 0.0062(12) -0.0034(11)
O3 0.0238(14) 0.0287(14) 0.0209(12) -0.0074(11) 0.0108(11) -0.0007(11)
O4 0.0539(18) 0.0192(14) 0.0296(14) 0.0047(11) 0.0240(14) 0.0089(13)
O5 0.053(2) 0.0462(19) 0.0394(16) -0.0276(14) 0.0285(15) -0.0270(15)
O6 0.0332(15) 0.0232(14) 0.0236(13) 0.0048(11) 0.0069(12) 0.0044(11)
S1 0.0341(5) 0.0187(4) 0.0186(4) -0.0054(3) 0.0133(4) -0.0053(4)
S2 0.0195(4) 0.0175(4) 0.0198(4) -0.0015(3) 0.0055(4) 0.0018(3)
O7 0.0392(18) 0.0249(16) 0.062(2) -0.0100(15) 0.0305(17) -0.0058(13)

loop_
_atom_type_symbol
_atom_type_description
_atom_type_scat_dispersion_real
_atom_type_scat_dispersion_imag
_atom_type_scat_source
C C 0.0033 0.0016 'International Tables Vol C Tables 4.2.6.8 and 6.1.1.4'
H H 0.0000 0.0000 'International Tables Vol C Tables 4.2.6.8 and 6.1.1.4'
N N 0.0061 0.0033 'International Tables Vol C Tables 4.2.6.8 and 6.1.1.4'
O O 0.0106 0.0060 'International Tables Vol C Tables 4.2.6.8 and 6.1.1.4'
F F 0.0171 0.0103 'International Tables Vol C Tables 4.2.6.8 and 6.1.1.4'
S S 0.1246 0.1234 'International Tables Vol C Tables 4.2.6.8 and 6.1.1.4'
Cu Cu 0.3201 1.2651 'International Tables Vol C Tables 4.2.6.8 and 6.1.1.4'

loop_
_geom_angle_atom_site_label_1
_geom_angle_atom_site_label_2
_geom_angle_atom_site_label_3
_geom_angle
F3 C1 F1 108.0(3)
F3 C1 F2 108.3(3)
F1 C1 F2 108.3(3)
F3 C1 S2 111.5(3)
F1 C1 S2 111.0(3)
F2 C1 S2 109.6(3)
F4 C2 F5 107.7(3)
F4 C2 F6 107.7(3)
F5 C2 F6 107.2(3)
F4 C2 S1 111.6(3)
F5 C2 S1 111.7(2)
F6 C2 S1 110.8(3)
N1 C3 C27 109.3(3)
N1 C3 H3A 109.8
C27 C3 H3A 109.8
N1 C3 H3B 109.8
C27 C3 H3B 109.8
H3A C3 H3B 108.3
N4 C4 C5 107.4(3)
N4 C4 H4A 110.2
C5 C4 H4A 110.2
N4 C4 H4B 110.2
C5 C4 H4B 110.2
H4A C4 H4B 108.5
N1 C5 C4 109.5(2)
N1 C5 H5A 109.8
C4 C5 H5A 109.8
N1 C5 H5B 109.8
C4 C5 H5B 109.8
H5A C5 H5B 108.2
C22 C6 C7 120.4(3)
C22 C6 H6 119.8
C7 C6 H6 119.8
C6 C7 C35 122.3(3)
C6 C7 C26 118.7(3)
C35 C7 C26 118.8(3)
N3 C13 C14 113.9(2)
N3 C13 H13A 108.8
C14 C13 H13A 108.8
N3 C13 H13B 108.8
C14 C13 H13B 108.8
H13A C13 H13B 107.7
C15 C14 C21 118.3(3)
C15 C14 C13 117.7(3)
C21 C14 C13 124.0(3)
C19 C15 C14 122.8(3)
C19 C15 H15 118.6
C14 C15 H15 118.6
C20 C16 C21 122.3(3)
C20 C16 H16 118.9
C21 C16 H16 118.9
C52 C17 C18 119.0(3)
C52 C17 C21 121.1(3)
C18 C17 C21 120.0(3)
C19 C18 C17 119.0(3)
C19 C18 C49 121.6(3)
C17 C18 C49 119.4(3)
C15 C19 C18 120.4(3)
C15 C19 H19 119.8
C18 C19 H19 119.8
C16 C20 C53 121.4(3)
C16 C20 H20 119.3
C53 C20 H20 119.3
C14 C21 C17 119.4(3)
C14 C21 C16 123.8(3)
C17 C21 C16 116.7(3)
C6 C22 C23 122.4(3)
C6 C22 H22 118.8
C23 C22 H22 118.8
C22 C23 C25 119.2(3)
C22 C23 C24 119.0(3)
C25 C23 C24 121.6(3)
N1 C24 C23 116.2(3)
N1 C24 H24A 108.2
C23 C24 H24A 108.2
N1 C24 H24B 108.2
C23 C24 H24B 108.2
H24A C24 H24B 107.4
C23 C25 C26 118.8(3)
C23 C25 C55 124.3(3)
C26 C25 C55 116.9(3)
C31 C26 C7 119.1(3)
C31 C26 C25 120.5(3)
C7 C26 C25 120.3(3)
N2 C27 C3 108.1(3)
N2 C27 H27A 110.1
C3 C27 H27A 110.1
N2 C27 H27B 110.1
C3 C27 H27B 110.1
H27A C27 H27B 108.4
C55 C28 C36 121.2(3)
C55 C28 H28 119.4
C36 C28 H28 119.4
C34 C29 C32 121.4(3)
C34 C29 H29 119.3
C32 C29 H29 119.3
C34 C30 C36 121.1(3)
C34 C30 H30 119.5
C36 C30 H30 119.5
C36 C31 C26 120.1(3)
C36 C31 C32 119.9(3)
C26 C31 C32 120.0(3)
C29 C32 C33 123.0(3)
C29 C32 C31 118.3(3)
C33 C32 C31 118.7(3)
C35 C33 C32 121.6(3)
C35 C33 H33 119.2
C32 C33 H33 119.2
C29 C34 C30 120.2(3)
C29 C34 H34 119.9
C30 C34 H34 119.9
C33 C35 C7 121.8(3)
C33 C35 H35 119.1
C7 C35 H35 119.1
C30 C36 C31 119.1(3)
C30 C36 C28 122.4(3)
C31 C36 C28 118.5(3)
N2 C45 C46 108.1(2)
N2 C45 H45A 110.1
C46 C45 H45A 110.1
N2 C45 H45B 110.1
C46 C45 H45B 110.1
H45A C45 H45B 108.4
N3 C46 C45 110.7(3)
N3 C46 H46A 109.5
C45 C46 H46A 109.5
N3 C46 H46B 109.5
C45 C46 H46B 109.5
H46A C46 H46B 108.1
N3 C47 C48 109.8(2)
N3 C47 H47A 109.7
C48 C47 H47A 109.7
N3 C47 H47B 109.7
C48 C47 H47B 109.7
H47A C47 H47B 108.2
N4 C48 C47 108.3(3)
N4 C48 H48A 110.0
C47 C48 H48A 110.0
N4 C48 H48B 110.0
C47 C48 H48B 110.0
H48A C48 H48B 108.4
C50 C49 C18 121.2(3)
C50 C49 H49 119.4
C18 C49 H49 119.4
C49 C50 C51 121.4(3)
C49 C50 H50 119.3
C51 C50 H50 119.3
C57 C51 C52 119.0(3)
C57 C51 C50 122.3(3)
C52 C51 C50 118.7(3)
C53 C52 C51 119.8(3)
C53 C52 C17 119.9(3)
C51 C52 C17 120.3(3)
C54 C53 C52 118.8(3)
C54 C53 C20 122.5(3)
C52 C53 C20 118.7(3)
C56 C54 C53 120.7(4)
C56 C54 H54 119.7
C53 C54 H54 119.7
C28 C55 C25 122.7(3)
C28 C55 H55 118.7
C25 C55 H55 118.7
C57 C56 C54 120.7(3)
C57 C56 H56 119.7
C54 C56 H56 119.7
C56 C57 C51 121.0(4)
C56 C57 H57 119.5
C51 C57 H57 119.5
N4 Cu1 N2 148.09(12)
N4 Cu1 N1 85.61(11)
N2 Cu1 N1 85.98(11)
N4 Cu1 N3 87.43(10)
N2 Cu1 N3 86.58(11)
N1 Cu1 N3 153.57(10)
N4 Cu1 O3 110.61(10)
N2 Cu1 O3 101.23(11)
N1 Cu1 O3 101.57(10)
N3 Cu1 O3 104.76(10)
C3 N1 C5 111.1(2)
C3 N1 C24 113.0(2)
C5 N1 C24 111.4(2)
C3 N1 Cu1 100.27(18)
C5 N1 Cu1 107.03(19)
C24 N1 Cu1 113.40(19)
C27 N2 C45 112.6(3)
C27 N2 Cu1 110.0(2)
C45 N2 Cu1 103.3(2)
C27 N2 H1 111(3)
C45 N2 H1 110(3)
Cu1 N2 H1 110(3)
C47 N3 C46 110.7(2)
C47 N3 C13 112.4(2)
C46 N3 C13 110.3(2)
C47 N3 Cu1 98.39(17)
C46 N3 Cu1 105.91(19)
C13 N3 Cu1 118.44(18)
C48 N4 C4 112.6(2)
C48 N4 Cu1 108.57(19)
C4 N4 Cu1 104.13(19)
C48 N4 H2 106(3)
C4 N4 H2 104(3)
Cu1 N4 H2 122(3)
S2 O3 Cu1 152.63(16)
O5 S1 O6 114.88(18)
O5 S1 O4 114.91(17)
O6 S1 O4 114.53(14)
O5 S1 C2 103.27(16)
O6 S1 C2 104.45(17)
O4 S1 C2 102.57(18)
O1 S2 O3 115.00(15)
O1 S2 O2 115.67(16)
O3 S2 O2 112.68(15)
O1 S2 C1 104.05(17)
O3 S2 C1 103.31(16)
O2 S2 C1 104.20(16)
H3 O7 H4 95(4)

loop_
_geom_bond_atom_site_label_1
_geom_bond_atom_site_label_2
_geom_bond_distance
C1 F3 1.318(4)
C1 F1 1.334(4)
C1 F2 1.338(4)
C1 S2 1.822(4)
C2 F4 1.324(4)
C2 F5 1.333(4)
C2 F6 1.334(4)
C2 S1 1.816(4)
C3 N1 1.491(4)
C3 C27 1.519(4)
C3 H3A 0.9900
C3 H3B 0.9900
C4 N4 1.486(4)
C4 C5 1.508(4)
C4 H4A 0.9900
C4 H4B 0.9900
C5 N1 1.495(4)
C5 H5A 0.9900
C5 H5B 0.9900
C6 C22 1.388(4)
C6 C7 1.393(5)
C6 H6 0.9500
C7 C35 1.431(4)
C7 C26 1.431(5)
C13 N3 1.508(4)
C13 C14 1.509(4)
C13 H13A 0.9900
C13 H13B 0.9900
C14 C15 1.394(4)
C14 C21 1.416(4)
C15 C19 1.381(4)
C15 H15 0.9500
C16 C20 1.356(4)
C16 C21 1.441(4)
C16 H16 0.9500
C17 C52 1.424(4)
C17 C18 1.427(5)
C17 C21 1.430(4)
C18 C19 1.389(4)
C18 C49 1.435(4)
C19 H19 0.9500
C20 C53 1.425(5)
C20 H20 0.9500
C22 C23 1.388(4)
C22 H22 0.9500
C23 C25 1.415(4)
C23 C24 1.511(4)
C24 N1 1.503(4)
C24 H24A 0.9900
C24 H24B 0.9900
C25 C26 1.434(4)
C25 C55 1.435(5)
C26 C31 1.427(4)
C27 N2 1.477(4)
C27 H27A 0.9900
C27 H27B 0.9900
C28 C55 1.344(5)
C28 C36 1.437(5)
C28 H28 0.9500
C29 C34 1.380(5)
C29 C32 1.404(4)
C29 H29 0.9500
C30 C34 1.383(5)
C30 C36 1.402(4)
C30 H30 0.9500
C31 C36 1.412(5)
C31 C32 1.430(4)
C32 C33 1.427(5)
C33 C35 1.339(5)
C33 H33 0.9500
C34 H34 0.9500
C35 H35 0.9500
C45 N2 1.488(4)
C45 C46 1.504(4)
C45 H45A 0.9900
C45 H45B 0.9900
C46 N3 1.497(4)
C46 H46A 0.9900
C46 H46B 0.9900
C47 N3 1.496(4)
C47 C48 1.520(4)
C47 H47A 0.9900
C47 H47B 0.9900
C48 N4 1.480(4)
C48 H48A 0.9900
C48 H48B 0.9900
C49 C50 1.340(5)
C49 H49 0.9500
C50 C51 1.436(5)
C50 H50 0.9500
C51 C57 1.396(5)
C51 C52 1.423(4)
C52 C53 1.417(5)
C53 C54 1.404(5)
C54 C56 1.386(5)
C54 H54 0.9500
C55 H55 0.9500
C56 C57 1.376(6)
C56 H56 0.9500
C57 H57 0.9500
Cu1 N4 1.995(3)
Cu1 N2 1.999(3)
Cu1 N1 2.062(3)
Cu1 N3 2.064(3)
Cu1 O3 2.182(2)
N2 H1 0.77(4)
N4 H2 0.78(4)
O1 S2 1.429(3)
O2 S2 1.445(2)
O3 S2 1.430(2)
O4 S1 1.445(3)
O5 S1 1.437(3)
O6 S1 1.440(3)
O7 H3 0.91(5)
O7 H4 0.92(5)
